data_7006549
loop_
_publ_author_name
'Sarazin, Yann'
'Howard, Ruth H.'
'Hughes, David L.'
'Humphrey, Simon M.'
'Bochmann, Manfred'

_publ_section_title
;
 Titanium, zinc and alkaline-earth metal complexes supported by bulky
 O,N,N,O-multidentate ligands: syntheses, characterisation and activity
 in cyclic ester polymerisation.
;
_journal_issue 2
_journal_name_full 'Dalton transactions (Cambridge, England : 2003)'
_journal_page_first 340
_journal_page_last 350
_journal_paper_doi 10.1039/b511851d
_journal_year 2006
_chemical_formula_moiety 'C42 H72 N2 Na O6 Ti'
_chemical_formula_structural '[Ti {N(CH2C6H2O-2,tBu-3,Me-5)2(CH2CH2NMe2)} (OiPr)2 Na (THF)2]'
_chemical_formula_sum 'C42 H72 N2 Na O6 Ti'
_chemical_formula_weight 771.91
_chemical_name_common 'Complex 8'
_chemical_name_systematic
;
?
;
_space_group_IT_number 14
_symmetry_cell_setting monoclinic
_symmetry_space_group_name_Hall '-P 2ybc'
_symmetry_space_group_name_H-M 'P 1 21/c 1'
_atom_sites_solution_hydrogens geom
_atom_sites_solution_primary direct
_atom_sites_solution_secondary difmap
_audit_creation_method SHELXL-97
_cell_angle_alpha 90.00
_cell_angle_beta 101.3821(7)
_cell_angle_gamma 90.00
_cell_formula_units_Z 8
_cell_length_a 22.4176(4)
_cell_length_b 15.6454(3)
_cell_length_c 29.5745(6)
_cell_measurement_reflns_used 120849
_cell_measurement_temperature 180(2)
_cell_measurement_theta_max 25.03
_cell_measurement_theta_min 1.02
_cell_volume 10168.7(3)
_computing_cell_refinement 'HKL Scalepack (Otwinowski & Minor 1997)'
_computing_data_reduction
;
HKL Denzo and Scalepack (Otwinowski & Minor 1997)
;
_computing_publication_material 'SHELXL-97 (Sheldrick 1997)'
_computing_structure_refinement 'SHELXL-97 (Sheldrick 1997)'
_computing_structure_solution 'SIR-92 (Altomare et al. 1994)'
_diffrn_ambient_temperature 180(2)
_diffrn_measured_fraction_theta_full 0.983
_diffrn_measured_fraction_theta_max 0.983
_diffrn_measurement_device_type 'Nonius Kappa CCD'
_diffrn_measurement_method 'Thin slice \w and \f scans'
_diffrn_radiation_source 'fine-focus sealed tube'
_diffrn_radiation_type MoK\a
_diffrn_radiation_wavelength 0.71073
_diffrn_reflns_av_R_equivalents 0.1144
_diffrn_reflns_av_sigmaI/netI 0.1059
_diffrn_reflns_limit_h_max 22
_diffrn_reflns_limit_h_min -22
_diffrn_reflns_limit_k_max 15
_diffrn_reflns_limit_k_min -15
_diffrn_reflns_limit_l_max 29
_diffrn_reflns_limit_l_min -27
_diffrn_reflns_number 42735
_diffrn_reflns_theta_full 21.00
_diffrn_reflns_theta_max 21.00
_diffrn_reflns_theta_min 3.54
_exptl_absorpt_coefficient_mu 0.215
_exptl_absorpt_correction_T_max 1.079
_exptl_absorpt_correction_T_min 0.776
_exptl_absorpt_correction_type multi-scan
_exptl_absorpt_process_details
;
multi-scan from symmetry-related measurements
Sortav (Blessing 1995)
;
_exptl_crystal_colour 'red/green, dichroic'
_exptl_crystal_density_diffrn 1.008
_exptl_crystal_density_method 'not measured'
_exptl_crystal_description blocks
_exptl_crystal_F_000 3352
_exptl_crystal_size_max 0.23
_exptl_crystal_size_mid 0.12
_exptl_crystal_size_min 0.12
_refine_diff_density_max 0.690
_refine_diff_density_min -0.351
_refine_diff_density_rms 0.067
_refine_ls_extinction_method none
_refine_ls_goodness_of_fit_ref 1.037
_refine_ls_hydrogen_treatment mixed
_refine_ls_matrix_type full
_refine_ls_number_parameters 937
_refine_ls_number_reflns 10744
_refine_ls_number_restraints 0
_refine_ls_restrained_S_all 1.037
_refine_ls_R_factor_all 0.1458
_refine_ls_R_factor_gt 0.0874
_refine_ls_shift/su_max 0.000
_refine_ls_shift/su_mean 0.000
_refine_ls_structure_factor_coef Fsqd
_refine_ls_weighting_details 'calc w=1/[\s^2^(Fo^2^)+(0.1434P)^2^+0.0000P] where P=(Fo^2^+2Fc^2^)/3'
_refine_ls_weighting_scheme calc
_refine_ls_wR_factor_gt 0.2233
_refine_ls_wR_factor_ref 0.2549
_reflns_number_gt 6107
_reflns_number_total 10744
_reflns_threshold_expression I>2sigma(I)
_cod_data_source_file b511851d.txt
_cod_data_source_block ua0430
_cod_original_sg_symbol_H-M P2(1)/c
_cod_database_code 7006549

loop_
_symmetry_equiv_pos_as_xyz
'x, y, z'
'-x, y+1/2, -z+1/2'
'-x, -y, -z'
'x, -y-1/2, z-1/2'

loop_
_atom_site_label
_atom_site_type_symbol
_atom_site_fract_x
_atom_site_fract_y
_atom_site_fract_z
_atom_site_U_iso_or_equiv
_atom_site_adp_type
_atom_site_occupancy
_atom_site_symmetry_multiplicity
_atom_site_calc_flag
_atom_site_refinement_flags
_atom_site_disorder_assembly
_atom_site_disorder_group
Ti1_1 Ti 0.37467(5) 0.06424(7) 0.23475(4) 0.0323(4) Uani 1 1 d . . .
O1_1 O 0.39014(19) 0.0747(3) 0.30391(14) 0.0388(12) Uani 1 1 d . . .
N1_1 N 0.4130(2) 0.2047(3) 0.23778(16) 0.0318(13) Uani 1 1 d . . .
C1_1 C 0.4798(3) 0.2090(4) 0.2414(2) 0.0373(18) Uani 1 1 d . . .
H1A_1 H 0.4960 0.2593 0.2602 0.045 Uiso 1 1 calc R . .
H1B_1 H 0.4890 0.2164 0.2102 0.045 Uiso 1 1 calc R . .
Na1_1 Na 0.25110(12) 0.11455(18) 0.15788(9) 0.0533(8) Uani 1 1 d . . .
O2_1 O 0.35290(18) 0.0870(3) 0.16427(14) 0.0371(11) Uani 1 1 d . . .
N2_1 N 0.4831(2) 0.0515(4) 0.2402(2) 0.0442(16) Uani 1 1 d . . .
C2_1 C 0.5106(3) 0.1304(6) 0.2629(3) 0.082(3) Uani 1 1 d . . .
H2A_1 H 0.5542 0.1325 0.2609 0.098 Uiso 1 1 calc R . .
H2B_1 H 0.5082 0.1289 0.2959 0.098 Uiso 1 1 calc R . .
O3_1 O 0.37128(19) -0.0522(3) 0.22949(14) 0.0446(13) Uani 1 1 d . . .
C3_1 C 0.5086(4) -0.0152(6) 0.2735(3) 0.096(3) Uani 1 1 d . . .
H3A_1 H 0.5526 -0.0192 0.2751 0.144 Uiso 1 1 calc R . .
H3B_1 H 0.4895 -0.0702 0.2635 0.144 Uiso 1 1 calc R . .
H3C_1 H 0.5006 -0.0007 0.3039 0.144 Uiso 1 1 calc R . .
O4_1 O 0.29078(18) 0.1103(3) 0.23156(14) 0.0359(11) Uani 1 1 d . . .
C4_1 C 0.5004(4) 0.0300(7) 0.1976(3) 0.109(4) Uani 1 1 d . . .
H4A_1 H 0.5448 0.0262 0.2023 0.164 Uiso 1 1 calc R . .
H4B_1 H 0.4858 0.0742 0.1746 0.164 Uiso 1 1 calc R . .
H4C_1 H 0.4825 -0.0252 0.1867 0.164 Uiso 1 1 calc R . .
C5_1 C 0.3945(3) 0.2483(4) 0.2780(2) 0.0359(17) Uani 1 1 d . . .
H5A_1 H 0.3497 0.2444 0.2741 0.043 Uiso 1 1 calc R . .
H5B_1 H 0.4050 0.3096 0.2769 0.043 Uiso 1 1 calc R . .
O5_1 O 0.2278(2) 0.2404(4) 0.11724(19) 0.0711(16) Uani 1 1 d . . .
C6_1 C 0.4224(3) 0.2148(4) 0.3260(2) 0.0343(17) Uani 1 1 d . . .
O6_1 O 0.1607(2) 0.0483(4) 0.12842(17) 0.0739(17) Uani 1 1 d . . .
C7_1 C 0.4141(3) 0.1286(4) 0.3366(2) 0.0322(17) Uani 1 1 d . . .
C8_1 C 0.4305(3) 0.1020(4) 0.3834(2) 0.0371(18) Uani 1 1 d . . .
C9_1 C 0.4569(3) 0.1615(5) 0.4158(2) 0.051(2) Uani 1 1 d . . .
H9_1 H 0.4692 0.1436 0.4469 0.062 Uiso 1 1 calc R . .
C10_1 C 0.4663(3) 0.2473(6) 0.4049(2) 0.055(2) Uani 1 1 d . . .
C11_1 C 0.4501(3) 0.2721(4) 0.3599(2) 0.0452(19) Uani 1 1 d . . .
H11_1 H 0.4577 0.3291 0.3515 0.054 Uiso 1 1 calc R . .
C12_1 C 0.4135(3) 0.0124(4) 0.3980(2) 0.046(2) Uani 1 1 d . . .
C13_1 C 0.3443(4) 0.0006(5) 0.3880(3) 0.074(3) Uani 1 1 d . . .
H13A_1 H 0.3282 0.0105 0.3551 0.111 Uiso 1 1 calc R . .
H13B_1 H 0.3260 0.0415 0.4064 0.111 Uiso 1 1 calc R . .
H13C_1 H 0.3345 -0.0578 0.3961 0.111 Uiso 1 1 calc R . .
C14_1 C 0.4368(4) -0.0034(5) 0.4497(2) 0.064(2) Uani 1 1 d . . .
H14A_1 H 0.4192 0.0391 0.4676 0.097 Uiso 1 1 calc R . .
H14B_1 H 0.4813 0.0014 0.4569 0.097 Uiso 1 1 calc R . .
H14C_1 H 0.4249 -0.0608 0.4578 0.097 Uiso 1 1 calc R . .
C15_1 C 0.4422(4) -0.0577(5) 0.3722(3) 0.068(3) Uani 1 1 d . . .
H15A_1 H 0.4285 -0.0503 0.3389 0.102 Uiso 1 1 calc R . .
H15B_1 H 0.4296 -0.1141 0.3813 0.102 Uiso 1 1 calc R . .
H15C_1 H 0.4866 -0.0532 0.3801 0.102 Uiso 1 1 calc R . .
C16_1 C 0.4950(4) 0.3103(5) 0.4428(3) 0.085(3) Uani 1 1 d . . .
H16A_1 H 0.4985 0.3667 0.4291 0.128 Uiso 1 1 calc R . .
H16B_1 H 0.5356 0.2899 0.4574 0.128 Uiso 1 1 calc R . .
H16C_1 H 0.4694 0.3144 0.4660 0.128 Uiso 1 1 calc R . .
C17_1 C 0.3813(3) 0.2514(4) 0.19557(19) 0.0341(17) Uani 1 1 d . . .
H17A_1 H 0.3370 0.2488 0.1947 0.041 Uiso 1 1 calc R . .
H17B_1 H 0.3934 0.3123 0.1989 0.041 Uiso 1 1 calc R . .
C18_1 C 0.3925(3) 0.2210(4) 0.1510(2) 0.0358(17) Uani 1 1 d . . .
C19_1 C 0.3752(3) 0.1376(4) 0.1355(2) 0.0329(17) Uani 1 1 d . . .
C20_1 C 0.3791(3) 0.1104(4) 0.0909(2) 0.0409(19) Uani 1 1 d . . .
C21_1 C 0.3990(3) 0.1721(5) 0.0623(2) 0.0400(19) Uani 1 1 d . . .
H21_1 H 0.4008 0.1555 0.0317 0.048 Uiso 1 1 calc R . .
C22_1 C 0.4159(3) 0.2545(5) 0.0754(2) 0.0421(18) Uani 1 1 d . . .
C23_1 C 0.4124(3) 0.2771(5) 0.1204(2) 0.048(2) Uani 1 1 d . . .
H23_1 H 0.4240 0.3333 0.1307 0.057 Uiso 1 1 calc R . .
C24_1 C 0.3592(3) 0.0210(4) 0.0723(2) 0.0434(19) Uani 1 1 d . . .
C25_1 C 0.3925(4) -0.0471(4) 0.1040(3) 0.062(2) Uani 1 1 d . . .
H25A_1 H 0.3851 -0.0386 0.1353 0.092 Uiso 1 1 calc R . .
H25B_1 H 0.4363 -0.0430 0.1045 0.092 Uiso 1 1 calc R . .
H25C_1 H 0.3778 -0.1037 0.0928 0.092 Uiso 1 1 calc R . .
C26_1 C 0.3721(3) 0.0047(5) 0.0234(2) 0.058(2) Uani 1 1 d . . .
H26A_1 H 0.4158 0.0110 0.0241 0.088 Uiso 1 1 calc R . .
H26B_1 H 0.3494 0.0461 0.0017 0.088 Uiso 1 1 calc R . .
H26C_1 H 0.3593 -0.0534 0.0135 0.088 Uiso 1 1 calc R . .
C27_1 C 0.2903(3) 0.0106(5) 0.0689(3) 0.062(2) Uani 1 1 d . . .
H27A_1 H 0.2802 0.0203 0.0993 0.094 Uiso 1 1 calc R . .
H27B_1 H 0.2781 -0.0473 0.0584 0.094 Uiso 1 1 calc R . .
H27C_1 H 0.2686 0.0523 0.0469 0.094 Uiso 1 1 calc R . .
C28_1 C 0.4345(4) 0.3172(5) 0.0430(2) 0.063(2) Uani 1 1 d . . .
H28A_1 H 0.4448 0.3717 0.0589 0.095 Uiso 1 1 calc R . .
H28B_1 H 0.4008 0.3259 0.0167 0.095 Uiso 1 1 calc R . .
H28C_1 H 0.4700 0.2953 0.0320 0.095 Uiso 1 1 calc R . .
C29_1 C 0.3584(3) -0.1400(5) 0.2214(3) 0.057(2) Uani 1 1 d . . .
H29A_1 H 0.3880 -0.1619 0.2030 0.068 Uiso 1 1 calc R . .
C30_1 C 0.3677(3) -0.1915(5) 0.2649(3) 0.070(3) Uani 1 1 d . . .
H30A_1 H 0.4093 -0.1834 0.2821 0.104 Uiso 1 1 calc R . .
H30B_1 H 0.3610 -0.2521 0.2572 0.104 Uiso 1 1 calc R . .
H30C_1 H 0.3388 -0.1728 0.2838 0.104 Uiso 1 1 calc R . .
C31_1 C 0.2960(3) -0.1496(5) 0.1919(3) 0.076(3) Uani 1 1 d . . .
H31A_1 H 0.2932 -0.1152 0.1638 0.114 Uiso 1 1 calc R . .
H31B_1 H 0.2654 -0.1300 0.2090 0.114 Uiso 1 1 calc R . .
H31C_1 H 0.2887 -0.2098 0.1834 0.114 Uiso 1 1 calc R . .
C32_1 C 0.2573(3) 0.1135(4) 0.2665(2) 0.0377(18) Uani 1 1 d . . .
H32A_1 H 0.2855 0.1292 0.2959 0.045 Uiso 1 1 calc R . .
C33_1 C 0.2081(3) 0.1827(5) 0.2556(3) 0.065(2) Uani 1 1 d . . .
H33A_1 H 0.2272 0.2378 0.2517 0.097 Uiso 1 1 calc R . .
H33B_1 H 0.1860 0.1866 0.2810 0.097 Uiso 1 1 calc R . .
H33C_1 H 0.1796 0.1678 0.2271 0.097 Uiso 1 1 calc R . .
C34_1 C 0.2290(3) 0.0264(5) 0.2732(3) 0.063(2) Uani 1 1 d . . .
H34A_1 H 0.2612 -0.0166 0.2807 0.095 Uiso 1 1 calc R . .
H34B_1 H 0.2010 0.0100 0.2447 0.095 Uiso 1 1 calc R . .
H34C_1 H 0.2066 0.0301 0.2985 0.095 Uiso 1 1 calc R . .
C35_1 C 0.2148(5) 0.3204(9) 0.1381(4) 0.116(4) Uani 1 1 d . . .
H35A_1 H 0.2362 0.3227 0.1707 0.139 Uiso 1 1 calc R . .
H35B_1 H 0.1706 0.3259 0.1370 0.139 Uiso 1 1 calc R . .
C36_1 C 0.2358(10) 0.3890(9) 0.1119(6) 0.231(11) Uani 1 1 d . . .
H36A_1 H 0.2065 0.4371 0.1077 0.277 Uiso 1 1 calc R . .
H36B_1 H 0.2759 0.4104 0.1280 0.277 Uiso 1 1 calc R . .
C37_1 C 0.2401(7) 0.3524(9) 0.0682(5) 0.165(6) Uani 1 1 d . . .
H37A_1 H 0.2785 0.3707 0.0593 0.199 Uiso 1 1 calc R . .
H37B_1 H 0.2057 0.3721 0.0441 0.199 Uiso 1 1 calc R . .
C38_1 C 0.2388(4) 0.2591(6) 0.0719(3) 0.083(3) Uani 1 1 d . . .
H38A_1 H 0.2059 0.2350 0.0479 0.100 Uiso 1 1 calc R . .
H38B_1 H 0.2781 0.2344 0.0679 0.100 Uiso 1 1 calc R . .
C39_1 C 0.1171(4) 0.0851(7) 0.0934(4) 0.112(4) Uani 1 1 d . . .
H39A_1 H 0.1340 0.0919 0.0651 0.134 Uiso 1 1 calc R . .
H39B_1 H 0.1055 0.1422 0.1032 0.134 Uiso 1 1 calc R . .
C40_1 C 0.0634(4) 0.0286(6) 0.0841(3) 0.085(3) Uani 1 1 d . . .
H40A_1 H 0.0496 0.0194 0.0506 0.102 Uiso 1 1 calc R . .
H40B_1 H 0.0294 0.0534 0.0968 0.102 Uiso 1 1 calc R . .
C41_1 C 0.0852(5) -0.0556(6) 0.1086(4) 0.096(3) Uani 1 1 d . . .
H41A_1 H 0.0571 -0.0744 0.1286 0.116 Uiso 1 1 calc R . .
H41B_1 H 0.0880 -0.1012 0.0859 0.116 Uiso 1 1 calc R . .
C42_1 C 0.1426(5) -0.0365(7) 0.1349(4) 0.130(5) Uani 1 1 d . . .
H42A_1 H 0.1729 -0.0763 0.1264 0.156 Uiso 1 1 calc R . .
H42B_1 H 0.1420 -0.0455 0.1679 0.156 Uiso 1 1 calc R . .
Ti1_2 Ti 0.12933(5) 0.56464(7) 0.27395(4) 0.0367(4) Uani 1 1 d . . .
O1_2 O 0.11524(19) 0.5556(3) 0.20518(15) 0.0442(12) Uani 1 1 d . . .
N1_2 N 0.0881(2) 0.4255(3) 0.26939(17) 0.0339(14) Uani 1 1 d . . .
C1_2 C 0.0210(3) 0.4245(4) 0.2623(2) 0.0400(18) Uani 1 1 d . . .
H1A_2 H 0.0050 0.3821 0.2381 0.048 Uiso 1 1 calc R . .
H1B_2 H 0.0090 0.4056 0.2912 0.048 Uiso 1 1 calc R . .
O2_2 O 0.14849(19) 0.5415(3) 0.34476(14) 0.0394(12) Uani 1 1 d . . .
N2_2 N 0.0213(2) 0.5821(3) 0.2677(2) 0.0469(16) Uani 1 1 d . . .
C2_2 C -0.0056(4) 0.5021(7) 0.2497(7) 0.235(10) Uani 1 1 d . . .
H2A_2 H -0.0468 0.5001 0.2570 0.282 Uiso 1 1 calc R . .
H2B_2 H -0.0113 0.5056 0.2157 0.282 Uiso 1 1 calc R . .
Na1_2 Na 0.25058(11) 0.51212(18) 0.35303(9) 0.0532(8) Uani 1 1 d . . .
O3_2 O 0.1351(2) 0.6804(3) 0.27952(16) 0.0503(13) Uani 1 1 d . . .
C3_2 C -0.0037(4) 0.6448(8) 0.2328(3) 0.131(5) Uani 1 1 d . . .
H3A_2 H -0.0476 0.6500 0.2312 0.196 Uiso 1 1 calc R . .
H3B_2 H 0.0039 0.6263 0.2028 0.196 Uiso 1 1 calc R . .
H3C_2 H 0.0158 0.7003 0.2409 0.196 Uiso 1 1 calc R . .
O4_2 O 0.21282(18) 0.5162(3) 0.27823(15) 0.0413(12) Uani 1 1 d . . .
C4_2 C 0.0053(4) 0.6100(9) 0.3094(3) 0.153(6) Uani 1 1 d . . .
H4A_2 H -0.0390 0.6157 0.3049 0.229 Uiso 1 1 calc R . .
H4B_2 H 0.0244 0.6654 0.3184 0.229 Uiso 1 1 calc R . .
H4C_2 H 0.0194 0.5680 0.3338 0.229 Uiso 1 1 calc R . .
O5_2 O 0.2685(3) 0.3845(4) 0.3930(2) 0.0773(17) Uani 1 1 d . . .
C5_2 C 0.1080(3) 0.3828(4) 0.2304(2) 0.0444(19) Uani 1 1 d . . .
H5A_2 H 0.0965 0.3218 0.2311 0.053 Uiso 1 1 calc R . .
H5B_2 H 0.1530 0.3852 0.2362 0.053 Uiso 1 1 calc R . .
C6_2 C 0.0850(3) 0.4149(4) 0.1821(2) 0.0373(18) Uani 1 1 d . . .
O6_2 O 0.3440(2) 0.5766(4) 0.37780(19) 0.0779(17) Uani 1 1 d . . .
C7_2 C 0.0944(3) 0.5017(5) 0.1711(3) 0.0427(19) Uani 1 1 d . . .
C8_2 C 0.0821(3) 0.5262(5) 0.1239(2) 0.0428(19) Uani 1 1 d . . .
C9_2 C 0.0582(3) 0.4647(5) 0.0914(2) 0.053(2) Uani 1 1 d . . .
H9_2 H 0.0498 0.4812 0.0599 0.064 Uiso 1 1 calc R . .
C10_2 C 0.0458(3) 0.3809(5) 0.1019(3) 0.049(2) Uani 1 1 d . . .
C11_2 C 0.0597(3) 0.3577(5) 0.1483(2) 0.0453(19) Uani 1 1 d . . .
H11_2 H 0.0515 0.3010 0.1568 0.054 Uiso 1 1 calc R . .
C12_2 C 0.0992(4) 0.6167(5) 0.1103(3) 0.057(2) Uani 1 1 d . . .
C13_2 C 0.0819(5) 0.6309(5) 0.0575(3) 0.090(3) Uani 1 1 d . . .
H13A_2 H 0.1038 0.5897 0.0418 0.135 Uiso 1 1 calc R . .
H13B_2 H 0.0930 0.6891 0.0501 0.135 Uiso 1 1 calc R . .
H13C_2 H 0.0380 0.6228 0.0471 0.135 Uiso 1 1 calc R . .
C14_2 C 0.1678(4) 0.6301(6) 0.1251(3) 0.094(3) Uani 1 1 d . . .
H14A_2 H 0.1799 0.6214 0.1585 0.141 Uiso 1 1 calc R . .
H14B_2 H 0.1782 0.6884 0.1174 0.141 Uiso 1 1 calc R . .
H14C_2 H 0.1892 0.5891 0.1090 0.141 Uiso 1 1 calc R . .
C15_2 C 0.0643(4) 0.6835(4) 0.1325(3) 0.071(3) Uani 1 1 d . . .
H15A_2 H 0.0735 0.6763 0.1661 0.106 Uiso 1 1 calc R . .
H15B_2 H 0.0205 0.6761 0.1210 0.106 Uiso 1 1 calc R . .
H15C_2 H 0.0765 0.7408 0.1246 0.106 Uiso 1 1 calc R . .
C16_2 C 0.0196(4) 0.3196(5) 0.0640(2) 0.068(2) Uani 1 1 d . . .
H16A_2 H 0.0136 0.3492 0.0342 0.101 Uiso 1 1 calc R . .
H16B_2 H -0.0196 0.2981 0.0691 0.101 Uiso 1 1 calc R . .
H16C_2 H 0.0477 0.2717 0.0639 0.101 Uiso 1 1 calc R . .
C17_2 C 0.1149(3) 0.3767(4) 0.3116(2) 0.0366(18) Uani 1 1 d . . .
H17A_2 H 0.1596 0.3746 0.3138 0.044 Uiso 1 1 calc R . .
H17B_2 H 0.0997 0.3172 0.3076 0.044 Uiso 1 1 calc R . .
C18_2 C 0.1030(3) 0.4093(4) 0.3570(2) 0.0356(17) Uani 1 1 d . . .
C19_2 C 0.1233(3) 0.4918(4) 0.3723(2) 0.0345(17) Uani 1 1 d . . .
C20_2 C 0.1196(3) 0.5181(4) 0.4177(3) 0.0438(19) Uani 1 1 d . . .
C21_2 C 0.0940(3) 0.4595(5) 0.4448(2) 0.049(2) Uani 1 1 d . . .
H21_2 H 0.0910 0.4759 0.4752 0.059 Uiso 1 1 calc R . .
C22_2 C 0.0728(3) 0.3782(5) 0.4290(3) 0.050(2) Uani 1 1 d . . .
C23_2 C 0.0778(3) 0.3548(5) 0.3849(2) 0.0429(19) Uani 1 1 d . . .
H23_2 H 0.0637 0.3002 0.3735 0.052 Uiso 1 1 calc R . .
C24_2 C 0.1437(3) 0.6062(5) 0.4371(3) 0.053(2) Uani 1 1 d . . .
C25_2 C 0.1343(4) 0.6197(5) 0.4874(3) 0.079(3) Uani 1 1 d . . .
H25A_2 H 0.0908 0.6176 0.4880 0.118 Uiso 1 1 calc R . .
H25B_2 H 0.1508 0.6755 0.4987 0.118 Uiso 1 1 calc R . .
H25C_2 H 0.1555 0.5745 0.5073 0.118 Uiso 1 1 calc R . .
C26_2 C 0.2131(3) 0.6108(5) 0.4390(3) 0.069(3) Uani 1 1 d . . .
H26A_2 H 0.2212 0.6028 0.4079 0.104 Uiso 1 1 calc R . .
H26B_2 H 0.2335 0.5657 0.4593 0.104 Uiso 1 1 calc R . .
H26C_2 H 0.2284 0.6667 0.4509 0.104 Uiso 1 1 calc R . .
C27_2 C 0.1130(4) 0.6784(5) 0.4076(3) 0.075(3) Uani 1 1 d . . .
H27A_2 H 0.1190 0.6710 0.3759 0.113 Uiso 1 1 calc R . .
H27B_2 H 0.1307 0.7329 0.4198 0.113 Uiso 1 1 calc R . .
H27C_2 H 0.0694 0.6781 0.4079 0.113 Uiso 1 1 calc R . .
C28_2 C 0.0470(4) 0.3199(5) 0.4612(2) 0.071(3) Uani 1 1 d . . .
H28A_2 H 0.0339 0.2661 0.4454 0.106 Uiso 1 1 calc R . .
H28B_2 H 0.0121 0.3477 0.4705 0.106 Uiso 1 1 calc R . .
H28C_2 H 0.0784 0.3081 0.4886 0.106 Uiso 1 1 calc R . .
C29_2 C 0.1476(4) 0.7657(5) 0.2866(3) 0.079(3) Uani 1 1 d . . .
H29_2 H 0.1165 0.7858 0.3043 0.094 Uiso 1 1 calc R . .
C30_2 C 0.1351(4) 0.8175(5) 0.2438(3) 0.091(3) Uani 1 1 d . . .
H30A_2 H 0.0944 0.8040 0.2263 0.136 Uiso 1 1 calc R . .
H30B_2 H 0.1655 0.8044 0.2251 0.136 Uiso 1 1 calc R . .
H30C_2 H 0.1373 0.8783 0.2518 0.136 Uiso 1 1 calc R . .
C31_2 C 0.2074(4) 0.7803(5) 0.3191(3) 0.083(3) Uani 1 1 d . . .
H31A_2 H 0.2098 0.7438 0.3464 0.125 Uiso 1 1 calc R . .
H31B_2 H 0.2106 0.8404 0.3287 0.125 Uiso 1 1 calc R . .
H31C_2 H 0.2409 0.7662 0.3036 0.125 Uiso 1 1 calc R . .
C32_2 C 0.2472(3) 0.5140(4) 0.2438(2) 0.0413(18) Uani 1 1 d . . .
H32_2 H 0.2194 0.5006 0.2139 0.050 Uiso 1 1 calc R . .
C33_2 C 0.2786(3) 0.5976(4) 0.2387(3) 0.064(2) Uani 1 1 d . . .
H33A_2 H 0.2481 0.6432 0.2318 0.097 Uiso 1 1 calc R . .
H33B_2 H 0.3009 0.5931 0.2134 0.097 Uiso 1 1 calc R . .
H33C_2 H 0.3071 0.6109 0.2674 0.097 Uiso 1 1 calc R . .
C34_2 C 0.2943(3) 0.4415(5) 0.2547(3) 0.067(2) Uani 1 1 d . . .
H34A_2 H 0.2733 0.3873 0.2572 0.101 Uiso 1 1 calc R . .
H34B_2 H 0.3222 0.4536 0.2839 0.101 Uiso 1 1 calc R . .
H34C_2 H 0.3174 0.4373 0.2299 0.101 Uiso 1 1 calc R . .
C35_2 C 0.2949(6) 0.3138(8) 0.3726(4) 0.121(4) Uani 1 1 d . . .
H35A_2 H 0.2726 0.3046 0.3406 0.146 Uiso 1 1 calc R . .
H35B_2 H 0.3379 0.3264 0.3717 0.146 Uiso 1 1 calc R . .
C36_2 C 0.2914(8) 0.2400(9) 0.3990(6) 0.201(8) Uani 1 1 d . . .
H36A_2 H 0.3313 0.2106 0.4060 0.241 Uiso 1 1 calc R . .
H36B_2 H 0.2607 0.1999 0.3822 0.241 Uiso 1 1 calc R . .
C37_2 C 0.2738(7) 0.2692(7) 0.4415(4) 0.145(5) Uani 1 1 d . . .
H37A_2 H 0.3099 0.2723 0.4669 0.174 Uiso 1 1 calc R . .
H37B_2 H 0.2439 0.2295 0.4506 0.174 Uiso 1 1 calc R . .
C38_2 C 0.2470(4) 0.3541(6) 0.4313(3) 0.076(3) Uani 1 1 d . . .
H38A_2 H 0.2021 0.3504 0.4244 0.091 Uiso 1 1 calc R . .
H38B_2 H 0.2596 0.3927 0.4580 0.091 Uiso 1 1 calc R . .
C39_2 C 0.3614(6) 0.6645(7) 0.3774(5) 0.157(6) Uani 1 1 d . . .
H39A_2 H 0.3564 0.6843 0.3451 0.189 Uiso 1 1 calc R . .
H39B_2 H 0.3340 0.6991 0.3927 0.189 Uiso 1 1 calc R . .
C40_2 C 0.4219(5) 0.6777(7) 0.4001(5) 0.155(6) Uani 1 1 d . . .
H40A_2 H 0.4244 0.7241 0.4232 0.186 Uiso 1 1 calc R . .
H40B_2 H 0.4477 0.6929 0.3778 0.186 Uiso 1 1 calc R . .
C41_2 C 0.4411(4) 0.5958(8) 0.4227(3) 0.108(4) Uani 1 1 d . . .
H41A_2 H 0.4407 0.5993 0.4560 0.130 Uiso 1 1 calc R . .
H41B_2 H 0.4829 0.5815 0.4190 0.130 Uiso 1 1 calc R . .
C42_2 C 0.3964(4) 0.5281(6) 0.3998(3) 0.080(3) Uani 1 1 d . . .
H42A_2 H 0.4136 0.4950 0.3768 0.096 Uiso 1 1 calc R . .
H42B_2 H 0.3858 0.4882 0.4230 0.096 Uiso 1 1 calc R . .

loop_
_atom_site_aniso_label
_atom_site_aniso_U_11
_atom_site_aniso_U_22
_atom_site_aniso_U_33
_atom_site_aniso_U_23
_atom_site_aniso_U_13
_atom_site_aniso_U_12
Ti1_1 0.0378(7) 0.0246(8) 0.0339(8) -0.0015(6) 0.0059(6) -0.0004(6)
O1_1 0.057(3) 0.027(3) 0.030(3) 0.001(2) 0.004(2) -0.001(2)
N1_1 0.033(3) 0.033(3) 0.031(3) 0.000(3) 0.010(3) 0.008(3)
C1_1 0.039(4) 0.029(4) 0.042(4) 0.002(3) 0.006(3) 0.001(3)
Na1_1 0.0491(17) 0.066(2) 0.0416(17) 0.0054(14) 0.0004(13) -0.0040(14)
O2_1 0.046(3) 0.031(3) 0.035(3) -0.004(2) 0.011(2) -0.005(2)
N2_1 0.035(3) 0.040(4) 0.059(4) -0.007(3) 0.011(3) 0.002(3)
C2_1 0.043(5) 0.083(7) 0.121(8) -0.016(6) 0.018(5) -0.006(5)
O3_1 0.057(3) 0.023(3) 0.051(3) -0.006(2) 0.003(2) -0.004(2)
C3_1 0.057(6) 0.135(9) 0.098(7) 0.050(7) 0.020(5) 0.034(6)
O4_1 0.038(3) 0.035(3) 0.037(3) 0.002(2) 0.013(2) -0.001(2)
C4_1 0.056(6) 0.202(12) 0.069(7) -0.028(7) 0.009(5) 0.036(7)
C5_1 0.050(4) 0.026(4) 0.039(4) -0.007(3) 0.024(3) -0.006(3)
O5_1 0.065(4) 0.086(5) 0.065(4) 0.013(4) 0.016(3) 0.016(3)
C6_1 0.044(4) 0.033(5) 0.029(4) -0.001(4) 0.013(3) -0.002(3)
O6_1 0.057(3) 0.089(5) 0.065(4) 0.014(3) -0.012(3) -0.009(3)
C7_1 0.038(4) 0.039(5) 0.020(4) -0.001(4) 0.006(3) -0.001(3)
C8_1 0.043(4) 0.030(4) 0.039(5) -0.009(4) 0.010(3) 0.006(3)
C9_1 0.062(5) 0.059(6) 0.031(4) -0.004(4) 0.007(4) -0.009(4)
C10_1 0.055(5) 0.076(7) 0.037(5) -0.023(5) 0.015(4) -0.018(4)
C11_1 0.065(5) 0.041(5) 0.033(5) -0.008(4) 0.019(4) -0.014(4)
C12_1 0.061(5) 0.041(5) 0.034(4) -0.001(4) 0.001(4) 0.008(4)
C13_1 0.075(6) 0.062(6) 0.081(6) 0.026(5) 0.004(5) -0.018(5)
C14_1 0.092(6) 0.058(5) 0.040(5) 0.006(4) 0.004(4) 0.005(5)
C15_1 0.106(7) 0.043(5) 0.053(5) 0.005(4) 0.010(5) 0.025(5)
C16_1 0.122(8) 0.080(7) 0.053(5) -0.030(5) 0.015(5) -0.054(6)
C17_1 0.049(4) 0.024(4) 0.027(4) -0.003(3) 0.002(3) 0.002(3)
C18_1 0.042(4) 0.029(5) 0.037(4) 0.004(4) 0.009(3) -0.001(3)
C19_1 0.033(4) 0.042(5) 0.029(4) 0.004(4) 0.019(3) 0.005(3)
C20_1 0.029(4) 0.052(5) 0.042(5) 0.010(4) 0.005(3) 0.002(3)
C21_1 0.041(4) 0.046(5) 0.032(4) -0.010(4) 0.005(3) 0.017(4)
C22_1 0.044(4) 0.055(6) 0.030(5) 0.013(4) 0.013(3) -0.003(4)
C23_1 0.049(5) 0.049(5) 0.040(5) 0.006(4) -0.002(4) 0.000(4)
C24_1 0.055(5) 0.039(5) 0.040(4) -0.016(4) 0.015(4) -0.003(4)
C25_1 0.086(6) 0.037(5) 0.063(5) -0.011(4) 0.017(5) 0.009(4)
C26_1 0.069(5) 0.058(5) 0.051(5) -0.012(4) 0.018(4) -0.007(4)
C27_1 0.077(6) 0.061(6) 0.053(5) -0.020(4) 0.022(4) -0.016(4)
C28_1 0.085(6) 0.073(6) 0.033(4) 0.003(4) 0.014(4) -0.016(5)
C29_1 0.053(5) 0.047(5) 0.065(5) -0.010(4) 0.000(4) -0.015(4)
C30_1 0.068(6) 0.042(5) 0.096(7) 0.018(5) 0.009(5) -0.009(4)
C31_1 0.071(6) 0.065(6) 0.082(6) 0.008(5) -0.011(5) -0.023(5)
C32_1 0.035(4) 0.037(4) 0.044(4) -0.002(4) 0.016(4) -0.003(3)
C33_1 0.064(5) 0.057(5) 0.079(6) 0.003(5) 0.029(4) 0.017(4)
C34_1 0.072(6) 0.052(5) 0.075(6) 0.011(4) 0.035(5) -0.011(4)
C35_1 0.125(9) 0.152(12) 0.078(7) -0.002(8) 0.035(7) 0.078(9)
C36_1 0.47(3) 0.087(11) 0.189(17) 0.022(12) 0.19(2) 0.081(15)
C37_1 0.258(18) 0.106(11) 0.158(13) 0.062(10) 0.101(12) 0.070(11)
C38_1 0.105(7) 0.085(8) 0.064(6) 0.011(6) 0.027(5) 0.030(6)
C39_1 0.077(7) 0.113(9) 0.125(9) 0.037(7) -0.032(7) -0.003(7)
C40_1 0.056(6) 0.120(9) 0.074(6) 0.002(6) 0.001(5) -0.017(6)
C41_1 0.097(8) 0.067(7) 0.121(9) -0.004(6) 0.011(7) -0.025(6)
C42_1 0.115(9) 0.087(8) 0.158(11) 0.048(8) -0.047(8) -0.043(7)
Ti1_2 0.0385(8) 0.0270(8) 0.0452(8) 0.0023(6) 0.0096(6) 0.0023(6)
O1_2 0.053(3) 0.035(3) 0.043(3) 0.002(2) 0.003(2) 0.002(2)
N1_2 0.037(4) 0.028(3) 0.036(3) 0.004(3) 0.005(3) 0.004(3)
C1_2 0.036(4) 0.044(5) 0.041(4) 0.004(4) 0.008(3) 0.000(4)
O2_2 0.043(3) 0.035(3) 0.043(3) 0.003(2) 0.015(2) -0.002(2)
N2_2 0.047(4) 0.029(4) 0.068(4) -0.003(3) 0.018(3) 0.004(3)
C2_2 0.036(6) 0.057(8) 0.60(3) -0.018(13) 0.027(11) -0.002(6)
Na1_2 0.0441(16) 0.061(2) 0.0532(18) 0.0031(15) 0.0059(14) -0.0015(14)
O3_2 0.061(3) 0.022(3) 0.071(3) -0.001(2) 0.021(3) -0.006(2)
C3_2 0.062(6) 0.226(14) 0.104(8) 0.093(9) 0.016(6) 0.055(7)
O4_2 0.037(3) 0.038(3) 0.051(3) -0.001(2) 0.015(2) -0.002(2)
C4_2 0.056(6) 0.316(19) 0.084(8) -0.056(10) 0.010(6) 0.074(9)
O5_2 0.073(4) 0.068(4) 0.094(5) 0.010(4) 0.023(3) 0.019(3)
C5_2 0.052(5) 0.030(4) 0.051(5) 0.003(4) 0.007(4) -0.001(3)
C6_2 0.037(4) 0.034(5) 0.043(5) -0.004(4) 0.011(3) 0.001(3)
O6_2 0.062(4) 0.084(5) 0.081(4) 0.000(3) -0.002(3) -0.009(3)
C7_2 0.030(4) 0.039(5) 0.058(5) 0.008(4) 0.007(4) 0.001(3)
C8_2 0.041(4) 0.055(5) 0.035(4) 0.009(4) 0.014(3) 0.004(4)
C9_2 0.063(5) 0.059(6) 0.036(5) 0.007(4) 0.005(4) -0.003(4)
C10_2 0.059(5) 0.046(5) 0.047(5) -0.003(4) 0.019(4) -0.001(4)
C11_2 0.052(5) 0.042(5) 0.048(5) 0.002(4) 0.024(4) -0.004(4)
C12_2 0.083(6) 0.036(5) 0.057(5) 0.020(4) 0.026(4) 0.002(4)
C13_2 0.148(9) 0.066(6) 0.067(6) 0.025(5) 0.047(6) 0.012(6)
C14_2 0.074(7) 0.074(7) 0.129(9) 0.037(6) 0.007(6) -0.022(5)
C15_2 0.116(7) 0.033(5) 0.062(5) 0.010(4) 0.014(5) 0.016(5)
C16_2 0.094(6) 0.076(6) 0.036(5) 0.000(4) 0.018(4) -0.015(5)
C17_2 0.044(4) 0.020(4) 0.044(4) 0.007(3) 0.007(3) 0.000(3)
C18_2 0.041(4) 0.022(4) 0.045(5) 0.002(4) 0.010(4) -0.001(3)
C19_2 0.030(4) 0.036(5) 0.039(5) 0.004(4) 0.011(3) 0.002(3)
C20_2 0.033(4) 0.048(5) 0.048(5) 0.003(4) 0.004(4) 0.006(4)
C21_2 0.040(4) 0.073(6) 0.034(4) -0.002(4) 0.008(4) -0.003(4)
C22_2 0.049(5) 0.045(5) 0.049(5) 0.010(4) -0.004(4) -0.016(4)
C23_2 0.047(4) 0.043(5) 0.037(5) 0.000(4) 0.002(4) -0.012(4)
C24_2 0.063(5) 0.043(5) 0.056(5) -0.019(4) 0.015(4) -0.011(4)
C25_2 0.105(7) 0.078(7) 0.064(6) -0.019(5) 0.044(5) -0.019(5)
C26_2 0.059(5) 0.068(6) 0.076(6) -0.034(5) 0.000(4) -0.013(4)
C27_2 0.099(7) 0.044(5) 0.080(6) 0.000(5) 0.010(5) 0.012(5)
C28_2 0.097(7) 0.071(6) 0.046(5) 0.012(5) 0.017(5) -0.016(5)
C29_2 0.088(7) 0.047(6) 0.094(7) 0.014(5) 0.002(5) -0.006(5)
C30_2 0.085(7) 0.045(6) 0.138(9) 0.041(6) 0.013(6) -0.006(5)
C31_2 0.076(6) 0.056(6) 0.111(7) 0.003(5) 0.001(6) -0.013(5)
C32_2 0.043(4) 0.039(5) 0.046(5) -0.001(4) 0.017(4) 0.001(4)
C33_2 0.071(5) 0.038(5) 0.091(6) 0.000(4) 0.033(5) -0.010(4)
C34_2 0.061(5) 0.059(6) 0.088(6) -0.002(5) 0.030(5) 0.003(4)
C35_2 0.167(11) 0.109(10) 0.107(9) 0.024(8) 0.074(8) 0.062(9)
C36_2 0.35(2) 0.114(12) 0.193(15) 0.057(12) 0.184(16) 0.105(13)
C37_2 0.223(15) 0.087(9) 0.128(11) 0.040(8) 0.045(10) 0.047(9)
C38_2 0.087(7) 0.084(7) 0.058(6) 0.007(5) 0.018(5) 0.015(5)
C39_2 0.134(11) 0.063(8) 0.233(15) 0.031(8) -0.067(10) -0.015(7)
C40_2 0.062(7) 0.096(9) 0.276(17) 0.021(10) -0.042(9) -0.019(6)
C41_2 0.051(6) 0.172(12) 0.090(7) 0.017(8) -0.014(5) -0.029(7)
C42_2 0.053(6) 0.103(8) 0.083(7) 0.015(6) 0.012(5) -0.002(5)

loop_
_atom_type_symbol
_atom_type_description
_atom_type_scat_dispersion_real
_atom_type_scat_dispersion_imag
_atom_type_scat_source
C C 0.0033 0.0016 'International Tables Vol C Tables 4.2.6.8 and 6.1.1.4'
H H 0.0000 0.0000 'International Tables Vol C Tables 4.2.6.8 and 6.1.1.4'
N N 0.0061 0.0033 'International Tables Vol C Tables 4.2.6.8 and 6.1.1.4'
O O 0.0106 0.0060 'International Tables Vol C Tables 4.2.6.8 and 6.1.1.4'
Ti Ti 0.2776 0.4457 'International Tables Vol C Tables 4.2.6.8 and 6.1.1.4'
Na Na 0.0362 0.0249 'International Tables Vol C Tables 4.2.6.8 and 6.1.1.4'

loop_
_geom_angle_atom_site_label_1
_geom_angle_atom_site_label_2
_geom_angle_atom_site_label_3
_geom_angle
_geom_angle_site_symmetry_1
_geom_angle_site_symmetry_3
_geom_angle_publ_flag
O3_1 Ti1_1 O4_1 109.41(18) . . ?
O3_1 Ti1_1 O1_1 99.42(18) . . ?
O4_1 Ti1_1 O1_1 89.44(17) . . ?
O3_1 Ti1_1 O2_1 95.04(17) . . ?
O4_1 Ti1_1 O2_1 81.85(17) . . ?
O1_1 Ti1_1 O2_1 164.97(17) . . ?
O3_1 Ti1_1 N1_1 160.34(19) . . ?
O4_1 Ti1_1 N1_1 89.88(17) . . ?
O1_1 Ti1_1 N1_1 84.07(17) . . ?
O2_1 Ti1_1 N1_1 83.68(16) . . ?
O3_1 Ti1_1 N2_1 87.01(19) . . ?
O4_1 Ti1_1 N2_1 163.57(18) . . ?
O1_1 Ti1_1 N2_1 88.23(19) . . ?
O2_1 Ti1_1 N2_1 96.65(19) . . ?
N1_1 Ti1_1 N2_1 73.70(18) . . ?
O3_1 Ti1_1 Na1_1 99.40(13) . . ?
O4_1 Ti1_1 Na1_1 39.69(13) . . ?
O1_1 Ti1_1 Na1_1 129.13(14) . . ?
O2_1 Ti1_1 Na1_1 43.20(13) . . ?
N1_1 Ti1_1 Na1_1 93.08(12) . . ?
N2_1 Ti1_1 Na1_1 139.53(16) . . ?
C7_1 O1_1 Ti1_1 139.8(4) . . ?
C1_1 N1_1 C17_1 110.1(5) . . ?
C1_1 N1_1 C5_1 110.8(4) . . ?
C17_1 N1_1 C5_1 106.2(4) . . ?
C1_1 N1_1 Ti1_1 113.7(3) . . ?
C17_1 N1_1 Ti1_1 108.3(3) . . ?
C5_1 N1_1 Ti1_1 107.4(4) . . ?
N1_1 C1_1 C2_1 111.7(5) . . ?
N1_1 C1_1 H1A_1 109.3 . . ?
C2_1 C1_1 H1A_1 109.3 . . ?
N1_1 C1_1 H1B_1 109.3 . . ?
C2_1 C1_1 H1B_1 109.3 . . ?
H1A_1 C1_1 H1B_1 107.9 . . ?
O4_1 Na1_1 O6_1 121.4(2) . . ?
O4_1 Na1_1 O2_1 73.12(17) . . ?
O6_1 Na1_1 O2_1 137.5(2) . . ?
O4_1 Na1_1 O5_1 123.3(2) . . ?
O6_1 Na1_1 O5_1 95.5(2) . . ?
O2_1 Na1_1 O5_1 108.8(2) . . ?
O4_1 Na1_1 C19_1 90.63(18) . . ?
O6_1 Na1_1 C19_1 139.3(2) . . ?
O2_1 Na1_1 C19_1 24.71(15) . . ?
O5_1 Na1_1 C19_1 84.7(2) . . ?
O4_1 Na1_1 Ti1_1 35.72(12) . . ?
O6_1 Na1_1 Ti1_1 135.30(17) . . ?
O2_1 Na1_1 Ti1_1 38.29(11) . . ?
O5_1 Na1_1 Ti1_1 129.15(16) . . ?
C19_1 Na1_1 Ti1_1 59.66(13) . . ?
C19_1 O2_1 Ti1_1 134.5(4) . . ?
C19_1 O2_1 Na1_1 109.2(3) . . ?
Ti1_1 O2_1 Na1_1 98.5(2) . . ?
C4_1 N2_1 C3_1 106.6(7) . . ?
C4_1 N2_1 C2_1 115.7(7) . . ?
C3_1 N2_1 C2_1 102.6(6) . . ?
C4_1 N2_1 Ti1_1 113.9(4) . . ?
C3_1 N2_1 Ti1_1 110.9(5) . . ?
C2_1 N2_1 Ti1_1 106.6(4) . . ?
N2_1 C2_1 C1_1 112.3(6) . . ?
N2_1 C2_1 H2A_1 109.2 . . ?
C1_1 C2_1 H2A_1 109.2 . . ?
N2_1 C2_1 H2B_1 109.2 . . ?
C1_1 C2_1 H2B_1 109.2 . . ?
H2A_1 C2_1 H2B_1 107.9 . . ?
C29_1 O3_1 Ti1_1 170.3(4) . . ?
N2_1 C3_1 H3A_1 109.5 . . ?
N2_1 C3_1 H3B_1 109.5 . . ?
H3A_1 C3_1 H3B_1 109.5 . . ?
N2_1 C3_1 H3C_1 109.5 . . ?
H3A_1 C3_1 H3C_1 109.5 . . ?
H3B_1 C3_1 H3C_1 109.5 . . ?
C32_1 O4_1 Ti1_1 128.1(4) . . ?
C32_1 O4_1 Na1_1 124.5(4) . . ?
Ti1_1 O4_1 Na1_1 104.6(2) . . ?
N2_1 C4_1 H4A_1 109.5 . . ?
N2_1 C4_1 H4B_1 109.5 . . ?
H4A_1 C4_1 H4B_1 109.5 . . ?
N2_1 C4_1 H4C_1 109.5 . . ?
H4A_1 C4_1 H4C_1 109.5 . . ?
H4B_1 C4_1 H4C_1 109.5 . . ?
N1_1 C5_1 C6_1 117.1(5) . . ?
N1_1 C5_1 H5A_1 108.0 . . ?
C6_1 C5_1 H5A_1 108.0 . . ?
N1_1 C5_1 H5B_1 108.0 . . ?
C6_1 C5_1 H5B_1 108.0 . . ?
H5A_1 C5_1 H5B_1 107.3 . . ?
C38_1 O5_1 C35_1 107.8(7) . . ?
C38_1 O5_1 Na1_1 126.5(5) . . ?
C35_1 O5_1 Na1_1 123.9(6) . . ?
C11_1 C6_1 C7_1 121.0(6) . . ?
C11_1 C6_1 C5_1 119.3(6) . . ?
C7_1 C6_1 C5_1 119.3(5) . . ?
C39_1 O6_1 C42_1 108.1(6) . . ?
C39_1 O6_1 Na1_1 122.1(5) . . ?
C42_1 O6_1 Na1_1 129.0(5) . . ?
O1_1 C7_1 C6_1 120.2(5) . . ?
O1_1 C7_1 C8_1 121.2(6) . . ?
C6_1 C7_1 C8_1 118.6(6) . . ?
C9_1 C8_1 C7_1 118.0(6) . . ?
C9_1 C8_1 C12_1 121.1(6) . . ?
C7_1 C8_1 C12_1 120.6(6) . . ?
C8_1 C9_1 C10_1 123.2(6) . . ?
C8_1 C9_1 H9_1 118.4 . . ?
C10_1 C9_1 H9_1 118.4 . . ?
C11_1 C10_1 C9_1 118.1(6) . . ?
C11_1 C10_1 C16_1 121.5(7) . . ?
C9_1 C10_1 C16_1 120.4(7) . . ?
C10_1 C11_1 C6_1 120.9(7) . . ?
C10_1 C11_1 H11_1 119.6 . . ?
C6_1 C11_1 H11_1 119.6 . . ?
C13_1 C12_1 C14_1 107.8(6) . . ?
C13_1 C12_1 C8_1 110.7(5) . . ?
C14_1 C12_1 C8_1 111.8(5) . . ?
C13_1 C12_1 C15_1 108.8(6) . . ?
C14_1 C12_1 C15_1 106.5(6) . . ?
C8_1 C12_1 C15_1 111.0(6) . . ?
C12_1 C13_1 H13A_1 109.5 . . ?
C12_1 C13_1 H13B_1 109.5 . . ?
H13A_1 C13_1 H13B_1 109.5 . . ?
C12_1 C13_1 H13C_1 109.5 . . ?
H13A_1 C13_1 H13C_1 109.5 . . ?
H13B_1 C13_1 H13C_1 109.5 . . ?
C12_1 C14_1 H14A_1 109.5 . . ?
C12_1 C14_1 H14B_1 109.5 . . ?
H14A_1 C14_1 H14B_1 109.5 . . ?
C12_1 C14_1 H14C_1 109.5 . . ?
H14A_1 C14_1 H14C_1 109.5 . . ?
H14B_1 C14_1 H14C_1 109.5 . . ?
C12_1 C15_1 H15A_1 109.5 . . ?
C12_1 C15_1 H15B_1 109.5 . . ?
H15A_1 C15_1 H15B_1 109.5 . . ?
C12_1 C15_1 H15C_1 109.5 . . ?
H15A_1 C15_1 H15C_1 109.5 . . ?
H15B_1 C15_1 H15C_1 109.5 . . ?
C10_1 C16_1 H16A_1 109.5 . . ?
C10_1 C16_1 H16B_1 109.5 . . ?
H16A_1 C16_1 H16B_1 109.5 . . ?
C10_1 C16_1 H16C_1 109.5 . . ?
H16A_1 C16_1 H16C_1 109.5 . . ?
H16B_1 C16_1 H16C_1 109.5 . . ?
C18_1 C17_1 N1_1 116.9(5) . . ?
C18_1 C17_1 H17A_1 108.1 . . ?
N1_1 C17_1 H17A_1 108.1 . . ?
C18_1 C17_1 H17B_1 108.1 . . ?
N1_1 C17_1 H17B_1 108.1 . . ?
H17A_1 C17_1 H17B_1 107.3 . . ?
C23_1 C18_1 C19_1 118.2(6) . . ?
C23_1 C18_1 C17_1 120.8(6) . . ?
C19_1 C18_1 C17_1 120.5(6) . . ?
O2_1 C19_1 C20_1 121.5(6) . . ?
O2_1 C19_1 C18_1 117.1(6) . . ?
C20_1 C19_1 C18_1 121.4(6) . . ?
O2_1 C19_1 Na1_1 46.1(3) . . ?
C20_1 C19_1 Na1_1 113.8(4) . . ?
C18_1 C19_1 Na1_1 104.2(4) . . ?
C19_1 C20_1 C21_1 116.2(6) . . ?
C19_1 C20_1 C24_1 122.9(6) . . ?
C21_1 C20_1 C24_1 120.8(6) . . ?
C22_1 C21_1 C20_1 125.0(6) . . ?
C22_1 C21_1 H21_1 117.5 . . ?
C20_1 C21_1 H21_1 117.5 . . ?
C21_1 C22_1 C23_1 116.1(6) . . ?
C21_1 C22_1 C28_1 122.2(7) . . ?
C23_1 C22_1 C28_1 121.7(7) . . ?
C22_1 C23_1 C18_1 123.1(7) . . ?
C22_1 C23_1 H23_1 118.4 . . ?
C18_1 C23_1 H23_1 118.4 . . ?
C25_1 C24_1 C27_1 109.5(6) . . ?
C25_1 C24_1 C20_1 110.2(5) . . ?
C27_1 C24_1 C20_1 109.7(6) . . ?
C25_1 C24_1 C26_1 107.5(6) . . ?
C27_1 C24_1 C26_1 107.0(5) . . ?
C20_1 C24_1 C26_1 112.9(6) . . ?
C24_1 C25_1 H25A_1 109.5 . . ?
C24_1 C25_1 H25B_1 109.5 . . ?
H25A_1 C25_1 H25B_1 109.5 . . ?
C24_1 C25_1 H25C_1 109.5 . . ?
H25A_1 C25_1 H25C_1 109.5 . . ?
H25B_1 C25_1 H25C_1 109.5 . . ?
C24_1 C26_1 H26A_1 109.5 . . ?
C24_1 C26_1 H26B_1 109.5 . . ?
H26A_1 C26_1 H26B_1 109.5 . . ?
C24_1 C26_1 H26C_1 109.5 . . ?
H26A_1 C26_1 H26C_1 109.5 . . ?
H26B_1 C26_1 H26C_1 109.5 . . ?
C24_1 C27_1 H27A_1 109.5 . . ?
C24_1 C27_1 H27B_1 109.5 . . ?
H27A_1 C27_1 H27B_1 109.5 . . ?
C24_1 C27_1 H27C_1 109.5 . . ?
H27A_1 C27_1 H27C_1 109.5 . . ?
H27B_1 C27_1 H27C_1 109.5 . . ?
C22_1 C28_1 H28A_1 109.5 . . ?
C22_1 C28_1 H28B_1 109.5 . . ?
H28A_1 C28_1 H28B_1 109.5 . . ?
C22_1 C28_1 H28C_1 109.5 . . ?
H28A_1 C28_1 H28C_1 109.5 . . ?
H28B_1 C28_1 H28C_1 109.5 . . ?
O3_1 C29_1 C30_1 112.9(6) . . ?
O3_1 C29_1 C31_1 109.3(6) . . ?
C30_1 C29_1 C31_1 113.6(7) . . ?
O3_1 C29_1 H29A_1 106.9 . . ?
C30_1 C29_1 H29A_1 106.9 . . ?
C31_1 C29_1 H29A_1 106.9 . . ?
C29_1 C30_1 H30A_1 109.5 . . ?
C29_1 C30_1 H30B_1 109.5 . . ?
H30A_1 C30_1 H30B_1 109.5 . . ?
C29_1 C30_1 H30C_1 109.5 . . ?
H30A_1 C30_1 H30C_1 109.5 . . ?
H30B_1 C30_1 H30C_1 109.5 . . ?
C29_1 C31_1 H31A_1 109.5 . . ?
C29_1 C31_1 H31B_1 109.5 . . ?
H31A_1 C31_1 H31B_1 109.5 . . ?
C29_1 C31_1 H31C_1 109.5 . . ?
H31A_1 C31_1 H31C_1 109.5 . . ?
H31B_1 C31_1 H31C_1 109.5 . . ?
O4_1 C32_1 C34_1 111.3(6) . . ?
O4_1 C32_1 C33_1 109.8(5) . . ?
C34_1 C32_1 C33_1 110.8(6) . . ?
O4_1 C32_1 H32A_1 108.3 . . ?
C34_1 C32_1 H32A_1 108.3 . . ?
C33_1 C32_1 H32A_1 108.3 . . ?
C32_1 C33_1 H33A_1 109.5 . . ?
C32_1 C33_1 H33B_1 109.5 . . ?
H33A_1 C33_1 H33B_1 109.5 . . ?
C32_1 C33_1 H33C_1 109.5 . . ?
H33A_1 C33_1 H33C_1 109.5 . . ?
H33B_1 C33_1 H33C_1 109.5 . . ?
C32_1 C34_1 H34A_1 109.5 . . ?
C32_1 C34_1 H34B_1 109.5 . . ?
H34A_1 C34_1 H34B_1 109.5 . . ?
C32_1 C34_1 H34C_1 109.5 . . ?
H34A_1 C34_1 H34C_1 109.5 . . ?
H34B_1 C34_1 H34C_1 109.5 . . ?
O5_1 C35_1 C36_1 107.3(9) . . ?
O5_1 C35_1 H35A_1 110.3 . . ?
C36_1 C35_1 H35A_1 110.3 . . ?
O5_1 C35_1 H35B_1 110.3 . . ?
C36_1 C35_1 H35B_1 110.3 . . ?
H35A_1 C35_1 H35B_1 108.5 . . ?
C37_1 C36_1 C35_1 105.7(12) . . ?
C37_1 C36_1 H36A_1 110.6 . . ?
C35_1 C36_1 H36A_1 110.6 . . ?
C37_1 C36_1 H36B_1 110.6 . . ?
C35_1 C36_1 H36B_1 110.6 . . ?
H36A_1 C36_1 H36B_1 108.7 . . ?
C36_1 C37_1 C38_1 108.9(11) . . ?
C36_1 C37_1 H37A_1 109.9 . . ?
C38_1 C37_1 H37A_1 109.9 . . ?
C36_1 C37_1 H37B_1 109.9 . . ?
C38_1 C37_1 H37B_1 109.9 . . ?
H37A_1 C37_1 H37B_1 108.3 . . ?
O5_1 C38_1 C37_1 106.5(8) . . ?
O5_1 C38_1 H38A_1 110.4 . . ?
C37_1 C38_1 H38A_1 110.4 . . ?
O5_1 C38_1 H38B_1 110.4 . . ?
C37_1 C38_1 H38B_1 110.4 . . ?
H38A_1 C38_1 H38B_1 108.6 . . ?
O6_1 C39_1 C40_1 108.4(8) . . ?
O6_1 C39_1 H39A_1 110.0 . . ?
C40_1 C39_1 H39A_1 110.0 . . ?
O6_1 C39_1 H39B_1 110.0 . . ?
C40_1 C39_1 H39B_1 110.0 . . ?
H39A_1 C39_1 H39B_1 108.4 . . ?
C39_1 C40_1 C41_1 104.6(7) . . ?
C39_1 C40_1 H40A_1 110.8 . . ?
C41_1 C40_1 H40A_1 110.8 . . ?
C39_1 C40_1 H40B_1 110.8 . . ?
C41_1 C40_1 H40B_1 110.8 . . ?
H40A_1 C40_1 H40B_1 108.9 . . ?
C42_1 C41_1 C40_1 104.6(7) . . ?
C42_1 C41_1 H41A_1 110.8 . . ?
C40_1 C41_1 H41A_1 110.8 . . ?
C42_1 C41_1 H41B_1 110.8 . . ?
C40_1 C41_1 H41B_1 110.8 . . ?
H41A_1 C41_1 H41B_1 108.9 . . ?
C41_1 C42_1 O6_1 112.4(8) . . ?
C41_1 C42_1 H42A_1 109.1 . . ?
O6_1 C42_1 H42A_1 109.1 . . ?
C41_1 C42_1 H42B_1 109.1 . . ?
O6_1 C42_1 H42B_1 109.1 . . ?
H42A_1 C42_1 H42B_1 107.8 . . ?
O3_2 Ti1_2 O4_2 108.80(19) . . ?
O3_2 Ti1_2 O1_2 99.0(2) . . ?
O4_2 Ti1_2 O1_2 89.75(18) . . ?
O3_2 Ti1_2 O2_2 94.86(19) . . ?
O4_2 Ti1_2 O2_2 82.30(18) . . ?
O1_2 Ti1_2 O2_2 165.65(18) . . ?
O3_2 Ti1_2 N1_2 160.6(2) . . ?
O4_2 Ti1_2 N1_2 90.31(17) . . ?
O1_2 Ti1_2 N1_2 83.97(18) . . ?
O2_2 Ti1_2 N1_2 84.14(17) . . ?
O3_2 Ti1_2 N2_2 86.9(2) . . ?
O4_2 Ti1_2 N2_2 164.25(18) . . ?
O1_2 Ti1_2 N2_2 88.58(19) . . ?
O2_2 Ti1_2 N2_2 95.83(19) . . ?
N1_2 Ti1_2 N2_2 73.95(18) . . ?
O3_2 Ti1_2 Na1_2 98.55(15) . . ?
O4_2 Ti1_2 Na1_2 40.17(14) . . ?
O1_2 Ti1_2 Na1_2 129.91(14) . . ?
O2_2 Ti1_2 Na1_2 43.26(13) . . ?
N1_2 Ti1_2 Na1_2 93.96(12) . . ?
N2_2 Ti1_2 Na1_2 138.89(16) . . ?
C7_2 O1_2 Ti1_2 141.2(4) . . ?
C5_2 N1_2 C1_2 109.9(5) . . ?
C5_2 N1_2 C17_2 106.9(5) . . ?
C1_2 N1_2 C17_2 110.3(5) . . ?
C5_2 N1_2 Ti1_2 106.6(4) . . ?
C1_2 N1_2 Ti1_2 113.2(4) . . ?
C17_2 N1_2 Ti1_2 109.7(3) . . ?
C2_2 C1_2 N1_2 113.9(6) . . ?
C2_2 C1_2 H1A_2 108.8 . . ?
N1_2 C1_2 H1A_2 108.8 . . ?
C2_2 C1_2 H1B_2 108.8 . . ?
N1_2 C1_2 H1B_2 108.8 . . ?
H1A_2 C1_2 H1B_2 107.7 . . ?
C19_2 O2_2 Ti1_2 133.6(4) . . ?
C19_2 O2_2 Na1_2 110.5(3) . . ?
Ti1_2 O2_2 Na1_2 98.3(2) . . ?
C4_2 N2_2 C2_2 115.3(10) . . ?
C4_2 N2_2 C3_2 106.4(8) . . ?
C2_2 N2_2 C3_2 104.4(9) . . ?
C4_2 N2_2 Ti1_2 113.0(5) . . ?
C2_2 N2_2 Ti1_2 105.7(5) . . ?
C3_2 N2_2 Ti1_2 111.8(5) . . ?
C1_2 C2_2 N2_2 122.7(10) . . ?
C1_2 C2_2 H2A_2 106.7 . . ?
N2_2 C2_2 H2A_2 106.7 . . ?
C1_2 C2_2 H2B_2 106.7 . . ?
N2_2 C2_2 H2B_2 106.7 . . ?
H2A_2 C2_2 H2B_2 106.6 . . ?
O4_2 Na1_2 O2_2 73.19(17) . . ?
O4_2 Na1_2 O6_2 116.7(2) . . ?
O2_2 Na1_2 O6_2 140.1(2) . . ?
O4_2 Na1_2 O5_2 122.0(2) . . ?
O2_2 Na1_2 O5_2 107.2(2) . . ?
O6_2 Na1_2 O5_2 99.2(2) . . ?
O4_2 Na1_2 C19_2 90.16(18) . . ?
O2_2 Na1_2 C19_2 24.24(15) . . ?
O6_2 Na1_2 C19_2 144.4(2) . . ?
O5_2 Na1_2 C19_2 83.6(2) . . ?
O4_2 Na1_2 Ti1_2 35.74(12) . . ?
O2_2 Na1_2 Ti1_2 38.41(12) . . ?
O6_2 Na1_2 Ti1_2 132.88(18) . . ?
O5_2 Na1_2 Ti1_2 127.48(17) . . ?
C19_2 Na1_2 Ti1_2 59.29(13) . . ?
C29_2 O3_2 Ti1_2 172.2(5) . . ?
N2_2 C3_2 H3A_2 109.5 . . ?
N2_2 C3_2 H3B_2 109.5 . . ?
H3A_2 C3_2 H3B_2 109.5 . . ?
N2_2 C3_2 H3C_2 109.5 . . ?
H3A_2 C3_2 H3C_2 109.5 . . ?
H3B_2 C3_2 H3C_2 109.5 . . ?
C32_2 O4_2 Ti1_2 127.6(4) . . ?
C32_2 O4_2 Na1_2 124.9(4) . . ?
Ti1_2 O4_2 Na1_2 104.1(2) . . ?
N2_2 C4_2 H4A_2 109.5 . . ?
N2_2 C4_2 H4B_2 109.5 . . ?
H4A_2 C4_2 H4B_2 109.5 . . ?
N2_2 C4_2 H4C_2 109.5 . . ?
H4A_2 C4_2 H4C_2 109.5 . . ?
H4B_2 C4_2 H4C_2 109.5 . . ?
C38_2 O5_2 C35_2 108.3(7) . . ?
C38_2 O5_2 Na1_2 130.9(5) . . ?
C35_2 O5_2 Na1_2 119.4(6) . . ?
N1_2 C5_2 C6_2 119.4(5) . . ?
N1_2 C5_2 H5A_2 107.5 . . ?
C6_2 C5_2 H5A_2 107.5 . . ?
N1_2 C5_2 H5B_2 107.5 . . ?
C6_2 C5_2 H5B_2 107.5 . . ?
H5A_2 C5_2 H5B_2 107.0 . . ?
C11_2 C6_2 C7_2 120.8(6) . . ?
C11_2 C6_2 C5_2 119.2(6) . . ?
C7_2 C6_2 C5_2 119.8(6) . . ?
C39_2 O6_2 C42_2 108.1(6) . . ?
C39_2 O6_2 Na1_2 130.4(6) . . ?
C42_2 O6_2 Na1_2 121.4(5) . . ?
O1_2 C7_2 C8_2 123.1(6) . . ?
O1_2 C7_2 C6_2 118.6(6) . . ?
C8_2 C7_2 C6_2 118.3(7) . . ?
C9_2 C8_2 C7_2 117.7(7) . . ?
C9_2 C8_2 C12_2 122.6(6) . . ?
C7_2 C8_2 C12_2 119.6(6) . . ?
C10_2 C9_2 C8_2 124.5(7) . . ?
C10_2 C9_2 H9_2 117.7 . . ?
C8_2 C9_2 H9_2 117.7 . . ?
C9_2 C10_2 C11_2 116.8(7) . . ?
C9_2 C10_2 C16_2 120.0(7) . . ?
C11_2 C10_2 C16_2 123.2(7) . . ?
C6_2 C11_2 C10_2 121.8(7) . . ?
C6_2 C11_2 H11_2 119.1 . . ?
C10_2 C11_2 H11_2 119.1 . . ?
C14_2 C12_2 C15_2 110.8(7) . . ?
C14_2 C12_2 C8_2 109.8(6) . . ?
C15_2 C12_2 C8_2 110.1(6) . . ?
C14_2 C12_2 C13_2 107.8(7) . . ?
C15_2 C12_2 C13_2 106.7(6) . . ?
C8_2 C12_2 C13_2 111.6(6) . . ?
C12_2 C13_2 H13A_2 109.5 . . ?
C12_2 C13_2 H13B_2 109.5 . . ?
H13A_2 C13_2 H13B_2 109.5 . . ?
C12_2 C13_2 H13C_2 109.5 . . ?
H13A_2 C13_2 H13C_2 109.5 . . ?
H13B_2 C13_2 H13C_2 109.5 . . ?
C12_2 C14_2 H14A_2 109.5 . . ?
C12_2 C14_2 H14B_2 109.5 . . ?
H14A_2 C14_2 H14B_2 109.5 . . ?
C12_2 C14_2 H14C_2 109.5 . . ?
H14A_2 C14_2 H14C_2 109.5 . . ?
H14B_2 C14_2 H14C_2 109.5 . . ?
C12_2 C15_2 H15A_2 109.5 . . ?
C12_2 C15_2 H15B_2 109.5 . . ?
H15A_2 C15_2 H15B_2 109.5 . . ?
C12_2 C15_2 H15C_2 109.5 . . ?
H15A_2 C15_2 H15C_2 109.5 . . ?
H15B_2 C15_2 H15C_2 109.5 . . ?
C10_2 C16_2 H16A_2 109.5 . . ?
C10_2 C16_2 H16B_2 109.5 . . ?
H16A_2 C16_2 H16B_2 109.5 . . ?
C10_2 C16_2 H16C_2 109.5 . . ?
H16A_2 C16_2 H16C_2 109.5 . . ?
H16B_2 C16_2 H16C_2 109.5 . . ?
N1_2 C17_2 C18_2 117.5(5) . . ?
N1_2 C17_2 H17A_2 107.9 . . ?
C18_2 C17_2 H17A_2 107.9 . . ?
N1_2 C17_2 H17B_2 107.9 . . ?
C18_2 C17_2 H17B_2 107.9 . . ?
H17A_2 C17_2 H17B_2 107.2 . . ?
C23_2 C18_2 C19_2 120.9(7) . . ?
C23_2 C18_2 C17_2 119.3(6) . . ?
C19_2 C18_2 C17_2 119.5(6) . . ?
O2_2 C19_2 C18_2 119.0(6) . . ?
O2_2 C19_2 C20_2 121.4(6) . . ?
C18_2 C19_2 C20_2 119.5(6) . . ?
O2_2 C19_2 Na1_2 45.2(3) . . ?
C18_2 C19_2 Na1_2 106.9(4) . . ?
C20_2 C19_2 Na1_2 112.4(4) . . ?
C21_2 C20_2 C19_2 117.0(6) . . ?
C21_2 C20_2 C24_2 121.2(7) . . ?
C19_2 C20_2 C24_2 121.8(7) . . ?
C22_2 C21_2 C20_2 123.2(7) . . ?
C22_2 C21_2 H21_2 118.4 . . ?
C20_2 C21_2 H21_2 118.4 . . ?
C23_2 C22_2 C21_2 117.9(7) . . ?
C23_2 C22_2 C28_2 123.2(7) . . ?
C21_2 C22_2 C28_2 118.8(7) . . ?
C22_2 C23_2 C18_2 121.4(6) . . ?
C22_2 C23_2 H23_2 119.3 . . ?
C18_2 C23_2 H23_2 119.3 . . ?
C27_2 C24_2 C26_2 109.1(7) . . ?
C27_2 C24_2 C20_2 111.4(6) . . ?
C26_2 C24_2 C20_2 109.3(6) . . ?
C27_2 C24_2 C25_2 108.6(6) . . ?
C26_2 C24_2 C25_2 106.5(6) . . ?
C20_2 C24_2 C25_2 111.8(6) . . ?
C24_2 C25_2 H25A_2 109.5 . . ?
C24_2 C25_2 H25B_2 109.5 . . ?
H25A_2 C25_2 H25B_2 109.5 . . ?
C24_2 C25_2 H25C_2 109.5 . . ?
H25A_2 C25_2 H25C_2 109.5 . . ?
H25B_2 C25_2 H25C_2 109.5 . . ?
C24_2 C26_2 H26A_2 109.5 . . ?
C24_2 C26_2 H26B_2 109.5 . . ?
H26A_2 C26_2 H26B_2 109.5 . . ?
C24_2 C26_2 H26C_2 109.5 . . ?
H26A_2 C26_2 H26C_2 109.5 . . ?
H26B_2 C26_2 H26C_2 109.5 . . ?
C24_2 C27_2 H27A_2 109.5 . . ?
C24_2 C27_2 H27B_2 109.5 . . ?
H27A_2 C27_2 H27B_2 109.5 . . ?
C24_2 C27_2 H27C_2 109.5 . . ?
H27A_2 C27_2 H27C_2 109.5 . . ?
H27B_2 C27_2 H27C_2 109.5 . . ?
C22_2 C28_2 H28A_2 109.5 . . ?
C22_2 C28_2 H28B_2 109.5 . . ?
H28A_2 C28_2 H28B_2 109.5 . . ?
C22_2 C28_2 H28C_2 109.5 . . ?
H28A_2 C28_2 H28C_2 109.5 . . ?
H28B_2 C28_2 H28C_2 109.5 . . ?
O3_2 C29_2 C30_2 113.8(7) . . ?
O3_2 C29_2 C31_2 111.9(6) . . ?
C30_2 C29_2 C31_2 117.2(8) . . ?
O3_2 C29_2 H29_2 104.0 . . ?
C30_2 C29_2 H29_2 104.0 . . ?
C31_2 C29_2 H29_2 104.0 . . ?
C29_2 C30_2 H30A_2 109.5 . . ?
C29_2 C30_2 H30B_2 109.5 . . ?
H30A_2 C30_2 H30B_2 109.5 . . ?
C29_2 C30_2 H30C_2 109.5 . . ?
H30A_2 C30_2 H30C_2 109.5 . . ?
H30B_2 C30_2 H30C_2 109.5 . . ?
C29_2 C31_2 H31A_2 109.5 . . ?
C29_2 C31_2 H31B_2 109.5 . . ?
H31A_2 C31_2 H31B_2 109.5 . . ?
C29_2 C31_2 H31C_2 109.5 . . ?
H31A_2 C31_2 H31C_2 109.5 . . ?
H31B_2 C31_2 H31C_2 109.5 . . ?
O4_2 C32_2 C33_2 112.9(6) . . ?
O4_2 C32_2 C34_2 108.8(6) . . ?
C33_2 C32_2 C34_2 110.3(6) . . ?
O4_2 C32_2 H32_2 108.3 . . ?
C33_2 C32_2 H32_2 108.3 . . ?
C34_2 C32_2 H32_2 108.3 . . ?
C32_2 C33_2 H33A_2 109.5 . . ?
C32_2 C33_2 H33B_2 109.5 . . ?
H33A_2 C33_2 H33B_2 109.5 . . ?
C32_2 C33_2 H33C_2 109.5 . . ?
H33A_2 C33_2 H33C_2 109.5 . . ?
H33B_2 C33_2 H33C_2 109.5 . . ?
C32_2 C34_2 H34A_2 109.5 . . ?
C32_2 C34_2 H34B_2 109.5 . . ?
H34A_2 C34_2 H34B_2 109.5 . . ?
C32_2 C34_2 H34C_2 109.5 . . ?
H34A_2 C34_2 H34C_2 109.5 . . ?
H34B_2 C34_2 H34C_2 109.5 . . ?
C36_2 C35_2 O5_2 108.9(9) . . ?
C36_2 C35_2 H35A_2 109.9 . . ?
O5_2 C35_2 H35A_2 109.9 . . ?
C36_2 C35_2 H35B_2 109.9 . . ?
O5_2 C35_2 H35B_2 109.9 . . ?
H35A_2 C35_2 H35B_2 108.3 . . ?
C35_2 C36_2 C37_2 106.0(11) . . ?
C35_2 C36_2 H36A_2 110.5 . . ?
C37_2 C36_2 H36A_2 110.5 . . ?
C35_2 C36_2 H36B_2 110.5 . . ?
C37_2 C36_2 H36B_2 110.5 . . ?
H36A_2 C36_2 H36B_2 108.7 . . ?
C36_2 C37_2 C38_2 106.0(10) . . ?
C36_2 C37_2 H37A_2 110.5 . . ?
C38_2 C37_2 H37A_2 110.5 . . ?
C36_2 C37_2 H37B_2 110.5 . . ?
C38_2 C37_2 H37B_2 110.5 . . ?
H37A_2 C37_2 H37B_2 108.7 . . ?
O5_2 C38_2 C37_2 106.4(9) . . ?
O5_2 C38_2 H38A_2 110.5 . . ?
C37_2 C38_2 H38A_2 110.5 . . ?
O5_2 C38_2 H38B_2 110.5 . . ?
C37_2 C38_2 H38B_2 110.5 . . ?
H38A_2 C38_2 H38B_2 108.6 . . ?
C40_2 C39_2 O6_2 112.1(8) . . ?
C40_2 C39_2 H39A_2 109.2 . . ?
O6_2 C39_2 H39A_2 109.2 . . ?
C40_2 C39_2 H39B_2 109.2 . . ?
O6_2 C39_2 H39B_2 109.2 . . ?
H39A_2 C39_2 H39B_2 107.9 . . ?
C39_2 C40_2 C41_2 104.9(9) . . ?
C39_2 C40_2 H40A_2 110.8 . . ?
C41_2 C40_2 H40A_2 110.8 . . ?
C39_2 C40_2 H40B_2 110.8 . . ?
C41_2 C40_2 H40B_2 110.8 . . ?
H40A_2 C40_2 H40B_2 108.8 . . ?
C40_2 C41_2 C42_2 107.3(7) . . ?
C40_2 C41_2 H41A_2 110.3 . . ?
C42_2 C41_2 H41A_2 110.3 . . ?
C40_2 C41_2 H41B_2 110.3 . . ?
C42_2 C41_2 H41B_2 110.3 . . ?
H41A_2 C41_2 H41B_2 108.5 . . ?
O6_2 C42_2 C41_2 103.9(7) . . ?
O6_2 C42_2 H42A_2 111.0 . . ?
C41_2 C42_2 H42A_2 111.0 . . ?
O6_2 C42_2 H42B_2 111.0 . . ?
C41_2 C42_2 H42B_2 111.0 . . ?
H42A_2 C42_2 H42B_2 109.0 . . ?

loop_
_geom_bond_atom_site_label_1
_geom_bond_atom_site_label_2
_geom_bond_distance
_geom_bond_site_symmetry_2
_geom_bond_publ_flag
Ti1_1 O3_1 1.828(4) . ?
Ti1_1 O4_1 1.999(4) . ?
Ti1_1 O1_1 2.013(4) . ?
Ti1_1 O2_1 2.076(4) . ?
Ti1_1 N1_1 2.354(5) . ?
Ti1_1 N2_1 2.413(5) . ?
Ti1_1 Na1_1 3.313(3) . ?
O1_1 C7_1 1.314(7) . ?
N1_1 C1_1 1.483(8) . ?
N1_1 C17_1 1.499(7) . ?
N1_1 C5_1 1.500(7) . ?
C1_1 C2_1 1.490(10) . ?
C1_1 H1A_1 0.9900 . ?
C1_1 H1B_1 0.9900 . ?
Na1_1 O4_1 2.186(4) . ?
Na1_1 O6_1 2.291(6) . ?
Na1_1 O2_1 2.293(5) . ?
Na1_1 O5_1 2.312(6) . ?
Na1_1 C19_1 3.006(7) . ?
O2_1 C19_1 1.330(7) . ?
N2_1 C4_1 1.430(10) . ?
N2_1 C3_1 1.469(9) . ?
N2_1 C2_1 1.480(9) . ?
C2_1 H2A_1 0.9900 . ?
C2_1 H2B_1 0.9900 . ?
O3_1 C29_1 1.414(8) . ?
C3_1 H3A_1 0.9800 . ?
C3_1 H3B_1 0.9800 . ?
C3_1 H3C_1 0.9800 . ?
O4_1 C32_1 1.392(7) . ?
C4_1 H4A_1 0.9800 . ?
C4_1 H4B_1 0.9800 . ?
C4_1 H4C_1 0.9800 . ?
C5_1 C6_1 1.525(8) . ?
C5_1 H5A_1 0.9900 . ?
C5_1 H5B_1 0.9900 . ?
O5_1 C38_1 1.440(9) . ?
O5_1 C35_1 1.450(11) . ?
C6_1 C11_1 1.395(8) . ?
C6_1 C7_1 1.405(8) . ?
O6_1 C39_1 1.398(9) . ?
O6_1 C42_1 1.411(10) . ?
C7_1 C8_1 1.423(8) . ?
C8_1 C9_1 1.382(9) . ?
C8_1 C12_1 1.536(9) . ?
C9_1 C10_1 1.407(10) . ?
C9_1 H9_1 0.9500 . ?
C10_1 C11_1 1.365(9) . ?
C10_1 C16_1 1.535(9) . ?
C11_1 H11_1 0.9500 . ?
C12_1 C13_1 1.531(10) . ?
C12_1 C14_1 1.536(9) . ?
C12_1 C15_1 1.546(9) . ?
C13_1 H13A_1 0.9800 . ?
C13_1 H13B_1 0.9800 . ?
C13_1 H13C_1 0.9800 . ?
C14_1 H14A_1 0.9800 . ?
C14_1 H14B_1 0.9800 . ?
C14_1 H14C_1 0.9800 . ?
C15_1 H15A_1 0.9800 . ?
C15_1 H15B_1 0.9800 . ?
C15_1 H15C_1 0.9800 . ?
C16_1 H16A_1 0.9800 . ?
C16_1 H16B_1 0.9800 . ?
C16_1 H16C_1 0.9800 . ?
C17_1 C18_1 1.468(8) . ?
C17_1 H17A_1 0.9900 . ?
C17_1 H17B_1 0.9900 . ?
C18_1 C23_1 1.395(9) . ?
C18_1 C19_1 1.412(9) . ?
C19_1 C20_1 1.404(9) . ?
C20_1 C21_1 1.412(9) . ?
C20_1 C24_1 1.537(9) . ?
C21_1 C22_1 1.379(9) . ?
C21_1 H21_1 0.9500 . ?
C22_1 C23_1 1.395(9) . ?
C22_1 C28_1 1.486(9) . ?
C23_1 H23_1 0.9500 . ?
C24_1 C25_1 1.516(9) . ?
C24_1 C27_1 1.535(9) . ?
C24_1 C26_1 1.551(9) . ?
C25_1 H25A_1 0.9800 . ?
C25_1 H25B_1 0.9800 . ?
C25_1 H25C_1 0.9800 . ?
C26_1 H26A_1 0.9800 . ?
C26_1 H26B_1 0.9800 . ?
C26_1 H26C_1 0.9800 . ?
C27_1 H27A_1 0.9800 . ?
C27_1 H27B_1 0.9800 . ?
C27_1 H27C_1 0.9800 . ?
C28_1 H28A_1 0.9800 . ?
C28_1 H28B_1 0.9800 . ?
C28_1 H28C_1 0.9800 . ?
C29_1 C30_1 1.496(10) . ?
C29_1 C31_1 1.504(9) . ?
C29_1 H29A_1 1.0000 . ?
C30_1 H30A_1 0.9800 . ?
C30_1 H30B_1 0.9800 . ?
C30_1 H30C_1 0.9800 . ?
C31_1 H31A_1 0.9800 . ?
C31_1 H31B_1 0.9800 . ?
C31_1 H31C_1 0.9800 . ?
C32_1 C34_1 1.533(9) . ?
C32_1 C33_1 1.535(9) . ?
C32_1 H32A_1 1.0000 . ?
C33_1 H33A_1 0.9800 . ?
C33_1 H33B_1 0.9800 . ?
C33_1 H33C_1 0.9800 . ?
C34_1 H34A_1 0.9800 . ?
C34_1 H34B_1 0.9800 . ?
C34_1 H34C_1 0.9800 . ?
C35_1 C36_1 1.455(16) . ?
C35_1 H35A_1 0.9900 . ?
C35_1 H35B_1 0.9900 . ?
C36_1 C37_1 1.435(17) . ?
C36_1 H36A_1 0.9900 . ?
C36_1 H36B_1 0.9900 . ?
C37_1 C38_1 1.464(13) . ?
C37_1 H37A_1 0.9900 . ?
C37_1 H37B_1 0.9900 . ?
C38_1 H38A_1 0.9900 . ?
C38_1 H38B_1 0.9900 . ?
C39_1 C40_1 1.476(11) . ?
C39_1 H39A_1 0.9900 . ?
C39_1 H39B_1 0.9900 . ?
C40_1 C41_1 1.536(11) . ?
C40_1 H40A_1 0.9900 . ?
C40_1 H40B_1 0.9900 . ?
C41_1 C42_1 1.398(11) . ?
C41_1 H41A_1 0.9900 . ?
C41_1 H41B_1 0.9900 . ?
C42_1 H42A_1 0.9900 . ?
C42_1 H42B_1 0.9900 . ?
Ti1_2 O3_2 1.821(4) . ?
Ti1_2 O4_2 2.000(4) . ?
Ti1_2 O1_2 2.001(5) . ?
Ti1_2 O2_2 2.085(4) . ?
Ti1_2 N1_2 2.359(5) . ?
Ti1_2 N2_2 2.409(6) . ?
Ti1_2 Na1_2 3.320(3) . ?
O1_2 C7_2 1.327(8) . ?
N1_2 C5_2 1.476(8) . ?
N1_2 C1_2 1.477(8) . ?
N1_2 C17_2 1.486(7) . ?
C1_2 C2_2 1.371(12) . ?
C1_2 H1A_2 0.9900 . ?
C1_2 H1B_2 0.9900 . ?
O2_2 C19_2 1.330(7) . ?
O2_2 Na1_2 2.300(5) . ?
N2_2 C4_2 1.420(10) . ?
N2_2 C2_2 1.445(12) . ?
N2_2 C3_2 1.452(10) . ?
C2_2 H2A_2 0.9900 . ?
C2_2 H2B_2 0.9900 . ?
Na1_2 O4_2 2.208(5) . ?
Na1_2 O6_2 2.310(6) . ?
Na1_2 O5_2 2.315(6) . ?
Na1_2 C19_2 3.034(7) . ?
O3_2 C29_2 1.371(9) . ?
C3_2 H3A_2 0.9800 . ?
C3_2 H3B_2 0.9800 . ?
C3_2 H3C_2 0.9800 . ?
O4_2 C32_2 1.393(8) . ?
C4_2 H4A_2 0.9800 . ?
C4_2 H4B_2 0.9800 . ?
C4_2 H4C_2 0.9800 . ?
O5_2 C38_2 1.399(9) . ?
O5_2 C35_2 1.443(10) . ?
C5_2 C6_2 1.505(8) . ?
C5_2 H5A_2 0.9900 . ?
C5_2 H5B_2 0.9900 . ?
C6_2 C11_2 1.377(9) . ?
C6_2 C7_2 1.422(9) . ?
O6_2 C39_2 1.431(10) . ?
O6_2 C42_2 1.441(9) . ?
C7_2 C8_2 1.421(9) . ?
C8_2 C9_2 1.389(9) . ?
C8_2 C12_2 1.540(10) . ?
C9_2 C10_2 1.389(10) . ?
C9_2 H9_2 0.9500 . ?
C10_2 C11_2 1.391(9) . ?
C10_2 C16_2 1.504(9) . ?
C11_2 H11_2 0.9500 . ?
C12_2 C14_2 1.528(11) . ?
C12_2 C15_2 1.528(10) . ?
C12_2 C13_2 1.550(10) . ?
C13_2 H13A_2 0.9800 . ?
C13_2 H13B_2 0.9800 . ?
C13_2 H13C_2 0.9800 . ?
C14_2 H14A_2 0.9800 . ?
C14_2 H14B_2 0.9800 . ?
C14_2 H14C_2 0.9800 . ?
C15_2 H15A_2 0.9800 . ?
C15_2 H15B_2 0.9800 . ?
C15_2 H15C_2 0.9800 . ?
C16_2 H16A_2 0.9800 . ?
C16_2 H16B_2 0.9800 . ?
C16_2 H16C_2 0.9800 . ?
C17_2 C18_2 1.507(9) . ?
C17_2 H17A_2 0.9900 . ?
C17_2 H17B_2 0.9900 . ?
C18_2 C23_2 1.382(9) . ?
C18_2 C19_2 1.414(9) . ?
C19_2 C20_2 1.421(9) . ?
C20_2 C21_2 1.412(9) . ?
C20_2 C24_2 1.548(9) . ?
C21_2 C22_2 1.406(9) . ?
C21_2 H21_2 0.9500 . ?
C22_2 C23_2 1.379(9) . ?
C22_2 C28_2 1.514(10) . ?
C23_2 H23_2 0.9500 . ?
C24_2 C27_2 1.508(10) . ?
C24_2 C26_2 1.546(10) . ?
C24_2 C25_2 1.558(10) . ?
C25_2 H25A_2 0.9800 . ?
C25_2 H25B_2 0.9800 . ?
C25_2 H25C_2 0.9800 . ?
C26_2 H26A_2 0.9800 . ?
C26_2 H26B_2 0.9800 . ?
C26_2 H26C_2 0.9800 . ?
C27_2 H27A_2 0.9800 . ?
C27_2 H27B_2 0.9800 . ?
C27_2 H27C_2 0.9800 . ?
C28_2 H28A_2 0.9800 . ?
C28_2 H28B_2 0.9800 . ?
C28_2 H28C_2 0.9800 . ?
C29_2 C30_2 1.480(11) . ?
C29_2 C31_2 1.506(10) . ?
C29_2 H29_2 1.0000 . ?
C30_2 H30A_2 0.9800 . ?
C30_2 H30B_2 0.9800 . ?
C30_2 H30C_2 0.9800 . ?
C31_2 H31A_2 0.9800 . ?
C31_2 H31B_2 0.9800 . ?
C31_2 H31C_2 0.9800 . ?
C32_2 C33_2 1.507(9) . ?
C32_2 C34_2 1.539(9) . ?
C32_2 H32_2 1.0000 . ?
C33_2 H33A_2 0.9800 . ?
C33_2 H33B_2 0.9800 . ?
C33_2 H33C_2 0.9800 . ?
C34_2 H34A_2 0.9800 . ?
C34_2 H34B_2 0.9800 . ?
C34_2 H34C_2 0.9800 . ?
C35_2 C36_2 1.405(14) . ?
C35_2 H35A_2 0.9900 . ?
C35_2 H35B_2 0.9900 . ?
C36_2 C37_2 1.462(14) . ?
C36_2 H36A_2 0.9900 . ?
C36_2 H36B_2 0.9900 . ?
C37_2 C38_2 1.465(12) . ?
C37_2 H37A_2 0.9900 . ?
C37_2 H37B_2 0.9900 . ?
C38_2 H38A_2 0.9900 . ?
C38_2 H38B_2 0.9900 . ?
C39_2 C40_2 1.404(12) . ?
C39_2 H39A_2 0.9900 . ?
C39_2 H39B_2 0.9900 . ?
C40_2 C41_2 1.469(13) . ?
C40_2 H40A_2 0.9900 . ?
C40_2 H40B_2 0.9900 . ?
C41_2 C42_2 1.522(11) . ?
C41_2 H41A_2 0.9900 . ?
C41_2 H41B_2 0.9900 . ?
C42_2 H42A_2 0.9900 . ?
C42_2 H42B_2 0.9900 . ?
